data_7002840
loop_
_publ_author_name
'Takemura, Yukie'
'Nakajima, Takayuki'
'Tanase, Tomoaki'

_publ_section_title
;
 Interconversion between ladder-type octanuclear and linear
 tetranuclear copper(i) complexes supported by tetraphosphine ligands
;
_journal_issue 46
_journal_name_full 'Dalton Transactions'
_journal_page_first 10231
_journal_page_last 10243
_journal_paper_doi 10.1039/b909252h
_journal_year 2009
_chemical_formula_moiety 'C93 H107 Cl5 Cu5 N5 O5 P8 '
_chemical_formula_sum 'C93 H107 Cl5 Cu5 N5 O5 P8'
_chemical_formula_weight 2117.68
_space_group_IT_number 2
_symmetry_cell_setting triclinic
_symmetry_Int_Tables_number 2
_symmetry_space_group_name_Hall '-P 1'
_symmetry_space_group_name_H-M 'P -1'
_cell_angle_alpha 102.7790(17)
_cell_angle_beta 95.2180(18)
_cell_angle_gamma 100.7290(11)
_cell_formula_units_Z 2
_cell_length_a 12.991(2)
_cell_length_b 15.707(3)
_cell_length_c 25.736(4)
_cell_measurement_reflns_used 11547
_cell_measurement_temperature 153(2)
_cell_measurement_theta_max 27.5
_cell_measurement_theta_min 3.0
_cell_volume 4983.8(14)
_computing_cell_refinement CrystalClear
_computing_data_collection CrystalClear
_computing_data_reduction CrystalStructure
_computing_molecular_graphics ORTEP-II
_computing_publication_material 'CrystalStructure 3.8'
_computing_structure_refinement SHELXL
_computing_structure_solution SIR92
_diffrn_ambient_temperature 153(2)
_diffrn_detector_area_resol_mean 7.31
_diffrn_measured_fraction_theta_full 0.990
_diffrn_measured_fraction_theta_max 0.990
_diffrn_measurement_device_type 'Rigaku Mercury'
_diffrn_measurement_method \w
_diffrn_radiation_type 'Mo K\a'
_diffrn_radiation_wavelength 0.71070
_diffrn_reflns_av_R_equivalents 0.047
_diffrn_reflns_limit_h_max 16
_diffrn_reflns_limit_h_min -16
_diffrn_reflns_limit_k_max 20
_diffrn_reflns_limit_k_min -20
_diffrn_reflns_limit_l_max 33
_diffrn_reflns_limit_l_min -33
_diffrn_reflns_number 43221
_diffrn_reflns_theta_full 27.50
_diffrn_reflns_theta_max 27.48
_exptl_absorpt_coefficient_mu 1.363
_exptl_absorpt_correction_T_max 0.711
_exptl_absorpt_correction_T_min 0.671
_exptl_absorpt_correction_type multi-scan
_exptl_absorpt_process_details 'Jacobson, R. (1998) Private communication'
_exptl_crystal_colour colorless
_exptl_crystal_density_diffrn 1.411
_exptl_crystal_density_method 'not measured'
_exptl_crystal_description block
_exptl_crystal_F_000 2180.00
_exptl_crystal_size_max 0.40
_exptl_crystal_size_mid 0.25
_exptl_crystal_size_min 0.25
_refine_diff_density_max 1.75
_refine_diff_density_min -1.92
_refine_ls_extinction_coef none
_refine_ls_extinction_method none
_refine_ls_goodness_of_fit_ref 1.085
_refine_ls_hydrogen_treatment refall
_refine_ls_number_parameters 1136
_refine_ls_number_reflns 22348
_refine_ls_R_factor_gt 0.0783
_refine_ls_shift/su_max 0.0100
_refine_ls_structure_factor_coef Fsqd
_refine_ls_weighting_details 'w = 1/[\s^2^(Fo^2^)+(0.0522P)^2^+40.0734P] where P=(Fo^2^+2Fc^2^)/3'
_refine_ls_weighting_scheme calc
_refine_ls_wR_factor_ref 0.1903
_reflns_number_gt 17150
_reflns_number_total 22348
_reflns_threshold_expression F^2^>2.0\s(F^2^)
_cod_data_source_file b909252h.txt
_cod_data_source_block '_compound4-revised'
_cod_original_cell_volume 4983.9(14)
_cod_original_formula_sum 'C93 H107 Cl5 Cu5 N5 O5 P8 '
_cod_database_code 7002840

loop_
_symmetry_equiv_pos_site_id
_symmetry_equiv_pos_as_xyz
1 +X,+Y,+Z
2 -X,-Y,-Z

loop_
_atom_site_label
_atom_site_type_symbol
_atom_site_fract_x
_atom_site_fract_y
_atom_site_fract_z
_atom_site_U_iso_or_equiv
_atom_site_adp_type
_atom_site_occupancy
_atom_site_symmetry_multiplicity
_atom_site_calc_flag
_atom_site_refinement_flags
_atom_site_disorder_assembly
_atom_site_disorder_group
Cu(1) Cu 0.81173(5) 0.24555(4) 0.60898(3) 0.01946(14) Uani 1.00 1 d . . .
Cu(2) Cu 0.87295(5) 0.45468(4) 0.65390(2) 0.01797(14) Uani 1.00 1 d . . .
Cu(3) Cu 0.95918(5) 0.66381(4) 0.72985(2) 0.01806(14) Uani 1.00 1 d . . .
Cu(4) Cu 1.05732(5) 0.83505(4) 0.82148(3) 0.02295(15) Uani 1.00 1 d . . .
Cu(5) Cu 1.17716(8) 0.41741(7) 0.83412(4) 0.0484(2) Uani 1.00 1 d . . .
Cl(1) Cl 0.76662(10) 0.35823(8) 0.57230(5) 0.0215(2) Uani 1.00 1 d . . .
Cl(2) Cl 0.86175(10) 0.60052(8) 0.64247(5) 0.0209(2) Uani 1.00 1 d . . .
Cl(3) Cl 0.96476(10) 0.82349(8) 0.73802(5) 0.0239(2) Uani 1.00 1 d . . .
Cl(11) Cl 1.1093(2) 0.52205(17) 0.86996(10) 0.0648(6) Uani 1.00 1 d . . .
Cl(12) Cl 1.2432(2) 0.31254(19) 0.79683(12) 0.0787(7) Uani 1.00 1 d . . .
P(1) P 0.72585(10) 0.22477(8) 0.67768(5) 0.0175(2) Uani 1.00 1 d . . .
P(2) P 0.78020(10) 0.42886(8) 0.72103(5) 0.0158(2) Uani 1.00 1 d . . .
P(3) P 0.86168(10) 0.62180(8) 0.79096(5) 0.0166(2) Uani 1.00 1 d . . .
P(4) P 0.96298(11) 0.78578(9) 0.88113(5) 0.0210(2) Uani 1.00 1 d . . .
P(5) P 0.98402(10) 0.24030(8) 0.61493(5) 0.0166(2) Uani 1.00 1 d . . .
P(6) P 1.04413(10) 0.44366(8) 0.65770(5) 0.0149(2) Uani 1.00 1 d . . .
P(7) P 1.12265(10) 0.63863(8) 0.72674(5) 0.0148(2) Uani 1.00 1 d . . .
P(8) P 1.21776(11) 0.80334(9) 0.81947(5) 0.0200(2) Uani 1.00 1 d . . .
O(1) O 0.7562(4) 0.1301(3) 0.5426(2) 0.0444(11) Uani 1.00 1 d . . .
O(2) O 1.0942(4) 0.9795(3) 0.8559(2) 0.0419(11) Uani 1.00 1 d . . .
O(11) O 0.4588(9) 0.1962(7) 0.4799(5) 0.118(3) Uani 1.00 1 d D . .
O(12) O 0.3723(11) 0.7137(8) 0.1574(5) 0.146(4) Uani 1.00 1 d D . .
O(13) O 0.5905(9) 0.6899(8) 0.0200(4) 0.060(3) Uani 0.50 1 d PD . .
O(14) O 0.2734(14) 0.4941(12) 0.0899(6) 0.094(4) Uani 0.50 1 d PD . .
N(1) N 0.6546(5) 0.0409(4) 0.4679(2) 0.0463(14) Uani 1.00 1 d . . .
N(2) N 1.0654(4) 1.1190(3) 0.8619(2) 0.0385(12) Uani 1.00 1 d . . .
N(11) N 0.4287(5) 0.3084(5) 0.4450(3) 0.0550(16) Uani 1.00 1 d D . .
N(12) N 0.5033(9) 0.8180(7) 0.1406(4) 0.088(2) Uani 1.00 1 d D . .
N(13) N 0.4661(15) 0.5756(12) -0.0440(7) 0.080(5) Uani 0.50 1 d PD . .
N(14) N 0.1312(16) 0.4911(14) 0.0318(8) 0.088(5) Uani 0.50 1 d PD . .
C(1) C 0.7731(4) 0.3192(3) 0.7370(2) 0.0195(9) Uani 1.00 1 d . . .
C(2) C 0.8324(4) 0.5011(3) 0.7884(2) 0.0184(9) Uani 1.00 1 d . . .
C(3) C 0.9185(4) 0.6637(3) 0.8624(2) 0.0219(10) Uani 1.00 1 d . . .
C(4) C 1.0683(4) 0.3350(3) 0.6664(2) 0.0172(9) Uani 1.00 1 d . . .
C(5) C 1.1314(3) 0.5200(3) 0.7168(2) 0.0173(9) Uani 1.00 1 d . . .
C(6) C 1.2155(3) 0.6850(3) 0.7896(2) 0.0176(9) Uani 1.00 1 d . . .
C(11) C 0.6766(5) 0.1117(4) 0.5089(2) 0.0320(12) Uani 1.00 1 d . . .
C(12) C 0.5595(7) 0.0191(6) 0.4289(4) 0.066(2) Uani 1.00 1 d . . .
C(13) C 0.7276(13) -0.0175(11) 0.4589(6) 0.147(8) Uani 1.00 1 d . . .
C(21) C 1.0538(5) 1.0336(4) 0.8373(2) 0.0358(13) Uani 1.00 1 d . . .
C(22) C 1.0139(7) 1.1780(5) 0.8374(3) 0.056(2) Uani 1.00 1 d . . .
C(23) C 1.1266(7) 1.1561(6) 0.9135(3) 0.064(2) Uani 1.00 1 d . . .
C(31) C 0.4066(15) 0.2057(16) 0.4361(7) 0.157(8) Uani 1.00 1 d D . .
C(32) C 0.3995(10) 0.3764(9) 0.4242(5) 0.089(3) Uani 1.00 1 d . . .
C(33) C 0.5061(15) 0.3497(15) 0.4950(8) 0.144(6) Uani 1.00 1 d . . .
C(34) C 0.4753(16) 0.7366(18) 0.1516(10) 0.174(9) Uani 1.00 1 d D . .
C(35) C 0.4213(19) 0.8632(17) 0.1338(8) 0.158(7) Uani 1.00 1 d . . .
C(36) C 0.6088(16) 0.8653(13) 0.1420(8) 0.141(6) Uani 1.00 1 d . . .
C(37) C 0.5687(17) 0.6289(13) -0.0238(7) 0.073(5) Uani 0.50 1 d PD . .
C(38) C 0.375(2) 0.589(2) -0.0052(13) 0.110(9) Uani 0.50 1 d P . .
C(39) C 0.460(2) 0.4952(17) -0.0947(10) 0.098(8) Uani 0.50 1 d P . .
C(40) C 0.1984(17) 0.5283(15) 0.0743(9) 0.076(5) Uani 0.50 1 d PD . .
C(41) C 0.159(2) 0.408(2) -0.0043(12) 0.111(9) Uani 0.50 1 d P . .
C(42) C 0.041(2) 0.530(2) 0.0204(15) 0.126(11) Uani 0.50 1 d P . .
C(101) C 0.7465(4) 0.1283(3) 0.7025(2) 0.0232(10) Uani 1.00 1 d . . .
C(102) C 0.7506(5) 0.1245(4) 0.7560(2) 0.0315(12) Uani 1.00 1 d . . .
C(103) C 0.7659(5) 0.0470(4) 0.7711(2) 0.0393(15) Uani 1.00 1 d . . .
C(104) C 0.7796(5) -0.0254(4) 0.7334(3) 0.0397(15) Uani 1.00 1 d . . .
C(105) C 0.7778(6) -0.0221(5) 0.6801(3) 0.0471(17) Uani 1.00 1 d . . .
C(106) C 0.7611(5) 0.0539(4) 0.6648(2) 0.0367(14) Uani 1.00 1 d . . .
C(107) C 0.5822(4) 0.2124(3) 0.6703(2) 0.0216(10) Uani 1.00 1 d . . .
C(108) C 0.5330(4) 0.2388(3) 0.6282(2) 0.0268(11) Uani 1.00 1 d . . .
C(109) C 0.4251(5) 0.2363(4) 0.6237(2) 0.0336(13) Uani 1.00 1 d . . .
C(110) C 0.3646(5) 0.2057(4) 0.6597(2) 0.0343(13) Uani 1.00 1 d . . .
C(111) C 0.4126(5) 0.1779(4) 0.7013(2) 0.0349(13) Uani 1.00 1 d . . .
C(112) C 0.5206(4) 0.1815(3) 0.7067(2) 0.0277(11) Uani 1.00 1 d . . .
C(113) C 0.6420(4) 0.4378(3) 0.7144(2) 0.0218(10) Uani 1.00 1 d . . .
C(114) C 0.6022(5) 0.4690(4) 0.6721(2) 0.0310(12) Uani 1.00 1 d . . .
C(115) C 0.4968(6) 0.4764(5) 0.6663(3) 0.0454(16) Uani 1.00 1 d . . .
C(116) C 0.4321(5) 0.4535(5) 0.7030(3) 0.0460(17) Uani 1.00 1 d . . .
C(117) C 0.4714(5) 0.4229(4) 0.7450(3) 0.0431(16) Uani 1.00 1 d . . .
C(118) C 0.5765(5) 0.4156(4) 0.7514(2) 0.0315(12) Uani 1.00 1 d . . .
C(119) C 0.7321(4) 0.6503(3) 0.7881(2) 0.0252(11) Uani 1.00 1 d . . .
C(120) C 0.7020(5) 0.6904(4) 0.7467(2) 0.0356(14) Uani 1.00 1 d . . .
C(121) C 0.6035(6) 0.7116(5) 0.7426(3) 0.052(2) Uani 1.00 1 d . . .
C(122) C 0.5359(6) 0.6941(6) 0.7785(3) 0.060(2) Uani 1.00 1 d . . .
C(123) C 0.5628(6) 0.6545(5) 0.8184(3) 0.052(2) Uani 1.00 1 d . . .
C(124) C 0.6622(5) 0.6329(4) 0.8238(2) 0.0364(14) Uani 1.00 1 d . . .
C(125) C 0.8414(4) 0.8242(3) 0.8947(2) 0.0232(10) Uani 1.00 1 d . . .
C(126) C 0.7983(4) 0.8694(3) 0.8603(2) 0.0261(11) Uani 1.00 1 d . . .
C(127) C 0.7032(5) 0.8950(4) 0.8681(2) 0.0313(12) Uani 1.00 1 d . . .
C(128) C 0.6518(5) 0.8788(4) 0.9108(2) 0.0346(13) Uani 1.00 1 d . . .
C(129) C 0.6954(5) 0.8344(4) 0.9456(2) 0.0357(13) Uani 1.00 1 d . . .
C(130) C 0.7898(4) 0.8078(3) 0.9378(2) 0.0285(11) Uani 1.00 1 d . . .
C(131) C 1.0363(4) 0.8108(3) 0.9477(2) 0.0267(11) Uani 1.00 1 d . . .
C(132) C 1.0585(5) 0.8999(4) 0.9774(2) 0.0422(16) Uani 1.00 1 d . . .
C(133) C 1.1181(6) 0.9259(5) 1.0276(3) 0.0510(19) Uani 1.00 1 d . . .
C(134) C 1.1594(6) 0.8649(5) 1.0487(3) 0.0516(19) Uani 1.00 1 d . . .
C(135) C 1.1432(7) 0.7780(6) 1.0201(3) 0.060(2) Uani 1.00 1 d . . .
C(136) C 1.0798(6) 0.7501(5) 0.9694(3) 0.0497(18) Uani 1.00 1 d . . .
C(201) C 1.0449(4) 0.2408(3) 0.5537(2) 0.0197(9) Uani 1.00 1 d . . .
C(202) C 0.9992(4) 0.2783(3) 0.5154(2) 0.0230(10) Uani 1.00 1 d . . .
C(203) C 1.0465(4) 0.2849(3) 0.4697(2) 0.0281(11) Uani 1.00 1 d . . .
C(204) C 1.1370(5) 0.2532(4) 0.4612(2) 0.0309(12) Uani 1.00 1 d . . .
C(205) C 1.1821(5) 0.2135(4) 0.4985(2) 0.0315(12) Uani 1.00 1 d . . .
C(206) C 1.1363(4) 0.2077(3) 0.5445(2) 0.0253(11) Uani 1.00 1 d . . .
C(207) C 1.0188(4) 0.1424(3) 0.6334(2) 0.0204(9) Uani 1.00 1 d . . .
C(208) C 1.0724(4) 0.1434(3) 0.6820(2) 0.0254(11) Uani 1.00 1 d . . .
C(209) C 1.0930(5) 0.0643(4) 0.6932(2) 0.0354(13) Uani 1.00 1 d . . .
C(210) C 1.0593(5) -0.0156(4) 0.6554(2) 0.0377(14) Uani 1.00 1 d . . .
C(211) C 1.0059(6) -0.0177(4) 0.6060(3) 0.0422(15) Uani 1.00 1 d . . .
C(212) C 0.9846(5) 0.0606(4) 0.5946(2) 0.0341(13) Uani 1.00 1 d . . .
C(213) C 1.1179(4) 0.4651(3) 0.6034(2) 0.0191(9) Uani 1.00 1 d . . .
C(214) C 1.0795(4) 0.5150(3) 0.5705(2) 0.0209(10) Uani 1.00 1 d . . .
C(215) C 1.1347(4) 0.5354(3) 0.5295(2) 0.0264(11) Uani 1.00 1 d . . .
C(216) C 1.2251(4) 0.5031(4) 0.5199(2) 0.0285(11) Uani 1.00 1 d . . .
C(217) C 1.2628(4) 0.4526(3) 0.5522(2) 0.0274(11) Uani 1.00 1 d . . .
C(218) C 1.2102(4) 0.4344(3) 0.5940(2) 0.0218(10) Uani 1.00 1 d . . .
C(219) C 1.1965(4) 0.6800(3) 0.6772(2) 0.0194(9) Uani 1.00 1 d . . .
C(220) C 1.1510(4) 0.7299(3) 0.6468(2) 0.0244(10) Uani 1.00 1 d . . .
C(221) C 1.2063(5) 0.7644(4) 0.6094(2) 0.0312(12) Uani 1.00 1 d . . .
C(222) C 1.3056(5) 0.7488(4) 0.6023(2) 0.0361(14) Uani 1.00 1 d . . .
C(223) C 1.3512(5) 0.6989(4) 0.6321(2) 0.0326(12) Uani 1.00 1 d . . .
C(224) C 1.2973(4) 0.6643(3) 0.6694(2) 0.0240(10) Uani 1.00 1 d . . .
C(225) C 1.3079(4) 0.8658(3) 0.7838(2) 0.0240(10) Uani 1.00 1 d . . .
C(226) C 1.2659(4) 0.9061(4) 0.7466(2) 0.0309(12) Uani 1.00 1 d . . .
C(227) C 1.3311(5) 0.9506(4) 0.7169(2) 0.0383(14) Uani 1.00 1 d . . .
C(228) C 1.4386(5) 0.9559(4) 0.7244(2) 0.0395(15) Uani 1.00 1 d . . .
C(229) C 1.4814(5) 0.9174(4) 0.7619(2) 0.0373(14) Uani 1.00 1 d . . .
C(230) C 1.4173(4) 0.8735(4) 0.7922(2) 0.0297(12) Uani 1.00 1 d . . .
C(231) C 1.2963(4) 0.8238(4) 0.8852(2) 0.0300(12) Uani 1.00 1 d . . .
C(232) C 1.3044(6) 0.9077(5) 0.9196(3) 0.053(2) Uani 1.00 1 d . . .
C(233) C 1.3630(8) 0.9301(7) 0.9691(4) 0.079(3) Uani 1.00 1 d . . .
C(234) C 1.4165(9) 0.8717(9) 0.9865(4) 0.084(3) Uani 1.00 1 d . . .
C(235) C 1.4086(7) 0.7872(6) 0.9533(3) 0.060(2) Uani 1.00 1 d . . .
C(236) C 1.3481(5) 0.7632(5) 0.9025(2) 0.0413(15) Uani 1.00 1 d . . .
H(1) H 0.7261 0.3140 0.7628 0.024 Uiso 1.00 1 c R . .
H(2) H 0.8417 0.3160 0.7516 0.024 Uiso 1.00 1 c R . .
H(3) H 0.7814 0.4906 0.8117 0.021 Uiso 1.00 1 c R . .
H(4) H 0.8957 0.4855 0.8005 0.021 Uiso 1.00 1 c R . .
H(5) H 0.8651 0.6469 0.8839 0.027 Uiso 1.00 1 c R . .
H(6) H 0.9762 0.6369 0.8692 0.027 Uiso 1.00 1 c R . .
H(7) H 1.0541 0.3284 0.7010 0.022 Uiso 1.00 1 c R . .
H(8) H 1.1407 0.3333 0.6635 0.022 Uiso 1.00 1 c R . .
H(9) H 1.1134 0.5006 0.7481 0.022 Uiso 1.00 1 c R . .
H(10) H 1.2026 0.5155 0.7129 0.022 Uiso 1.00 1 c R . .
H(11) H 1.1957 0.6514 0.8149 0.021 Uiso 1.00 1 c R . .
H(12) H 1.2848 0.6798 0.7820 0.021 Uiso 1.00 1 c R . .
H(13) H 0.4985 0.0093 0.4469 0.076 Uiso 1.00 1 c R . .
H(14) H 0.5558 0.0669 0.4121 0.076 Uiso 1.00 1 c R . .
H(15) H 0.5585 -0.0336 0.4021 0.076 Uiso 1.00 1 c R . .
H(16) H 0.7366 -0.0426 0.4898 0.152 Uiso 1.00 1 c R . .
H(17) H 0.7010 -0.0652 0.4282 0.152 Uiso 1.00 1 c R . .
H(18) H 0.7949 0.0140 0.4547 0.152 Uiso 1.00 1 c R . .
H(19) H 1.0306 1.2365 0.8604 0.071 Uiso 1.00 1 c R . .
H(20) H 1.0388 1.1803 0.8038 0.071 Uiso 1.00 1 c R . .
H(21) H 0.9397 1.1564 0.8314 0.071 Uiso 1.00 1 c R . .
H(22) H 1.0969 1.1256 0.9395 0.072 Uiso 1.00 1 c R . .
H(23) H 1.1975 1.1487 0.9129 0.072 Uiso 1.00 1 c R . .
H(24) H 1.1264 1.2177 0.9259 0.072 Uiso 1.00 1 c R . .
H(25) H 0.6277 0.1503 0.5129 0.038 Uiso 1.00 1 c R . .
H(26) H 1.0109 1.0129 0.8025 0.041 Uiso 1.00 1 c R . .
H(27) H 0.7419 0.1747 0.7827 0.037 Uiso 1.00 1 c R . .
H(28) H 0.7673 0.0455 0.8083 0.051 Uiso 1.00 1 c R . .
H(29) H 0.7898 -0.0780 0.7443 0.052 Uiso 1.00 1 c R . .
H(30) H 0.7876 -0.0723 0.6536 0.062 Uiso 1.00 1 c R . .
H(31) H 0.7593 0.0560 0.6279 0.046 Uiso 1.00 1 c R . .
H(32) H 0.5733 0.2596 0.6027 0.033 Uiso 1.00 1 c R . .
H(33) H 0.3922 0.2563 0.5950 0.040 Uiso 1.00 1 c R . .
H(34) H 0.2899 0.2024 0.6557 0.040 Uiso 1.00 1 c R . .
H(35) H 0.3712 0.1570 0.7268 0.041 Uiso 1.00 1 c R . .
H(36) H 0.5532 0.1628 0.7355 0.034 Uiso 1.00 1 c R . .
H(37) H 0.6464 0.4841 0.6461 0.037 Uiso 1.00 1 c R . .
H(38) H 0.4697 0.4983 0.6373 0.054 Uiso 1.00 1 c R . .
H(39) H 0.3605 0.4592 0.6995 0.055 Uiso 1.00 1 c R . .
H(40) H 0.4258 0.4061 0.7699 0.049 Uiso 1.00 1 c R . .
H(41) H 0.6040 0.3948 0.7814 0.038 Uiso 1.00 1 c R . .
H(42) H 0.7492 0.7016 0.7214 0.041 Uiso 1.00 1 c R . .
H(43) H 0.5846 0.7410 0.7157 0.063 Uiso 1.00 1 c R . .
H(44) H 0.4682 0.7087 0.7753 0.065 Uiso 1.00 1 c R . .
H(45) H 0.5129 0.6412 0.8420 0.062 Uiso 1.00 1 c R . .
H(46) H 0.6828 0.6061 0.8524 0.046 Uiso 1.00 1 c R . .
H(47) H 0.8346 0.8820 0.8311 0.032 Uiso 1.00 1 c R . .
H(48) H 0.6729 0.9249 0.8437 0.037 Uiso 1.00 1 c R . .
H(49) H 0.5870 0.8975 0.9163 0.040 Uiso 1.00 1 c R . .
H(50) H 0.6598 0.8238 0.9750 0.042 Uiso 1.00 1 c R . .
H(51) H 0.8193 0.7773 0.9619 0.035 Uiso 1.00 1 c R . .
H(52) H 1.0298 0.9431 0.9623 0.048 Uiso 1.00 1 c R . .
H(53) H 1.1317 0.9874 1.0478 0.055 Uiso 1.00 1 c R . .
H(54) H 1.1996 0.8825 1.0839 0.059 Uiso 1.00 1 c R . .
H(55) H 1.1741 0.7345 1.0345 0.069 Uiso 1.00 1 c R . .
H(56) H 1.0666 0.6889 0.9494 0.057 Uiso 1.00 1 c R . .
H(57) H 0.9345 0.2988 0.5204 0.029 Uiso 1.00 1 c R . .
H(58) H 1.0160 0.3124 0.4441 0.036 Uiso 1.00 1 c R . .
H(59) H 1.1680 0.2572 0.4294 0.038 Uiso 1.00 1 c R . .
H(60) H 1.2441 0.1905 0.4919 0.039 Uiso 1.00 1 c R . .
H(61) H 1.1675 0.1806 0.5701 0.032 Uiso 1.00 1 c R . .
H(62) H 1.0955 0.1988 0.7083 0.031 Uiso 1.00 1 c R . .
H(63) H 1.1302 0.0665 0.7278 0.046 Uiso 1.00 1 c R . .
H(64) H 1.0728 -0.0695 0.6630 0.050 Uiso 1.00 1 c R . .
H(65) H 0.9824 -0.0736 0.5793 0.052 Uiso 1.00 1 c R . .
H(66) H 0.9464 0.0592 0.5603 0.040 Uiso 1.00 1 c R . .
H(67) H 1.0155 0.5350 0.5764 0.026 Uiso 1.00 1 c R . .
H(68) H 1.1108 0.5723 0.5085 0.033 Uiso 1.00 1 c R . .
H(69) H 1.2614 0.5158 0.4907 0.034 Uiso 1.00 1 c R . .
H(70) H 1.3255 0.4308 0.5456 0.036 Uiso 1.00 1 c R . .
H(71) H 1.2361 0.4001 0.6165 0.027 Uiso 1.00 1 c R . .
H(72) H 1.0825 0.7410 0.6520 0.032 Uiso 1.00 1 c R . .
H(73) H 1.1747 0.7983 0.5887 0.038 Uiso 1.00 1 c R . .
H(74) H 1.3435 0.7724 0.5769 0.044 Uiso 1.00 1 c R . .
H(75) H 1.4201 0.6886 0.6275 0.040 Uiso 1.00 1 c R . .
H(76) H 1.3286 0.6289 0.6896 0.030 Uiso 1.00 1 c R . .
H(77) H 1.1919 0.9034 0.7413 0.039 Uiso 1.00 1 c R . .
H(78) H 1.2997 0.9774 0.6912 0.047 Uiso 1.00 1 c R . .
H(79) H 1.4835 0.9872 0.7040 0.047 Uiso 1.00 1 c R . .
H(80) H 1.5561 0.9193 0.7665 0.045 Uiso 1.00 1 c R . .
H(81) H 1.4482 0.8508 0.8206 0.039 Uiso 1.00 1 c R . .
H(82) H 1.2670 0.9494 0.9082 0.060 Uiso 1.00 1 c R . .
H(83) H 1.3660 0.9879 0.9926 0.086 Uiso 1.00 1 c R . .
H(84) H 1.4580 0.8867 1.0216 0.098 Uiso 1.00 1 c R . .
H(85) H 1.4460 0.7455 0.9648 0.070 Uiso 1.00 1 c R . .
H(86) H 1.3411 0.7043 0.8801 0.050 Uiso 1.00 1 c R . .
H(87) H 0.4395 0.3888 0.3968 0.099 Uiso 1.00 1 c R . .
H(88) H 0.4031 0.4287 0.4511 0.099 Uiso 1.00 1 c R . .
H(89) H 0.3246 0.3560 0.4071 0.099 Uiso 1.00 1 c R . .
H(90) H 0.4723 0.3586 0.5262 0.159 Uiso 1.00 1 c R . .
H(91) H 0.5509 0.4024 0.4930 0.159 Uiso 1.00 1 c R . .
H(92) H 0.5529 0.3072 0.5000 0.159 Uiso 1.00 1 c R . .
H(93) H 0.4003 0.8642 0.1002 0.183 Uiso 1.00 1 c R . .
H(94) H 0.4506 0.9270 0.1557 0.183 Uiso 1.00 1 c R . .
H(95) H 0.3640 0.8428 0.1525 0.183 Uiso 1.00 1 c R . .
H(96) H 0.6414 0.8916 0.1779 0.160 Uiso 1.00 1 c R . .
H(97) H 0.6090 0.9131 0.1235 0.160 Uiso 1.00 1 c R . .
H(98) H 0.6512 0.8272 0.1242 0.160 Uiso 1.00 1 c R . .
H(99) H 0.3540 0.5272 0.0063 0.146 Uiso 0.50 1 c R . .
H(100) H 0.2997 0.5702 -0.0344 0.146 Uiso 0.50 1 c R . .
H(101) H 0.3740 0.6304 0.0162 0.146 Uiso 0.50 1 c R . .
H(102) H 0.4393 0.5187 -0.1257 0.189 Uiso 0.50 1 c R . .
H(103) H 0.3846 0.4552 -0.0932 0.189 Uiso 0.50 1 c R . .
H(104) H 0.5057 0.4689 -0.0943 0.189 Uiso 0.50 1 c R . .
H(105) H 0.2070 0.4305 -0.0374 0.127 Uiso 0.50 1 c R . .
H(106) H 0.1075 0.3630 -0.0318 0.127 Uiso 0.50 1 c R . .
H(107) H 0.2101 0.3810 0.0084 0.127 Uiso 0.50 1 c R . .
H(108) H -0.0216 0.5058 0.0326 0.133 Uiso 0.50 1 c R . .
H(109) H 0.0157 0.5212 -0.0208 0.133 Uiso 0.50 1 c R . .
H(110) H 0.0572 0.5931 0.0327 0.133 Uiso 0.50 1 c R . .
H(111) H 0.3552 0.1750 0.4001 0.146 Uiso 1.00 1 c R . .
H(112) H 0.5229 0.6954 0.1551 0.146 Uiso 1.00 1 c R . .
H(113) H 0.6291 0.6003 -0.0427 0.120 Uiso 0.50 1 c R . .
H(114) H 0.1811 0.5941 0.0971 0.120 Uiso 0.50 1 c R . .

loop_
_atom_site_aniso_label
_atom_site_aniso_U_11
_atom_site_aniso_U_22
_atom_site_aniso_U_33
_atom_site_aniso_U_12
_atom_site_aniso_U_13
_atom_site_aniso_U_23
Cu(1) 0.0194(3) 0.0194(3) 0.0196(3) 0.0044(2) 0.0032(2) 0.0044(2)
Cu(2) 0.0177(3) 0.0184(2) 0.0186(3) 0.0042(2) 0.0034(2) 0.0056(2)
Cu(3) 0.0174(3) 0.0183(2) 0.0191(3) 0.0045(2) 0.0038(2) 0.0047(2)
Cu(4) 0.0219(3) 0.0224(3) 0.0242(3) 0.0047(2) 0.0070(2) 0.0035(2)
Cu(5) 0.0489(5) 0.0522(5) 0.0493(5) 0.0114(4) 0.0109(4) 0.0207(4)
Cl(1) 0.0221(6) 0.0212(5) 0.0209(5) 0.0052(4) -0.0000(4) 0.0053(4)
Cl(2) 0.0214(6) 0.0205(5) 0.0211(5) 0.0056(4) 0.0008(4) 0.0054(4)
Cl(3) 0.0242(6) 0.0221(5) 0.0256(6) 0.0061(4) 0.0020(4) 0.0055(4)
Cl(11) 0.0768(15) 0.0751(14) 0.0739(14) 0.0514(12) 0.0322(12) 0.0457(12)
Cl(12) 0.0685(15) 0.0736(15) 0.0770(16) -0.0016(12) 0.0261(13) -0.0098(12)
P(1) 0.0176(6) 0.0165(5) 0.0185(5) 0.0024(4) 0.0039(4) 0.0047(4)
P(2) 0.0153(6) 0.0150(5) 0.0162(5) 0.0017(4) 0.0033(4) 0.0027(4)
P(3) 0.0156(6) 0.0159(5) 0.0168(5) 0.0030(4) 0.0033(4) 0.0008(4)
P(4) 0.0199(6) 0.0196(6) 0.0204(6) 0.0030(4) 0.0046(5) -0.0011(4)
P(5) 0.0173(6) 0.0159(5) 0.0173(5) 0.0048(4) 0.0028(4) 0.0039(4)
P(6) 0.0152(5) 0.0146(5) 0.0153(5) 0.0036(4) 0.0034(4) 0.0032(4)
P(7) 0.0142(5) 0.0143(5) 0.0153(5) 0.0021(4) 0.0030(4) 0.0025(4)
P(8) 0.0178(6) 0.0187(6) 0.0195(6) 0.0009(4) 0.0026(4) -0.0009(4)
O(1) 0.044(2) 0.038(2) 0.041(2) 0.012(2) -0.011(2) -0.008(2)
O(2) 0.042(2) 0.036(2) 0.041(2) 0.006(2) 0.000(2) -0.002(2)
O(11) 0.105(7) 0.118(8) 0.120(8) 0.012(6) 0.010(6) 0.020(6)
O(12) 0.132(10) 0.138(10) 0.133(10) -0.008(8) 0.009(8) -0.005(7)
O(13) 0.058(7) 0.056(7) 0.056(7) -0.002(5) -0.001(5) 0.006(5)
O(14) 0.094(12) 0.093(12) 0.081(11) 0.008(9) 0.007(9) 0.006(9)
N(1) 0.045(3) 0.041(3) 0.041(3) 0.011(2) -0.013(2) -0.011(2)
N(2) 0.038(3) 0.033(2) 0.041(3) 0.003(2) 0.012(2) 0.005(2)
N(11) 0.049(4) 0.055(4) 0.057(4) 0.005(3) 0.008(3) 0.008(3)
N(12) 0.089(7) 0.083(7) 0.081(6) 0.007(5) 0.003(5) 0.010(5)
N(13) 0.079(12) 0.074(11) 0.077(12) -0.000(9) 0.003(9) 0.012(9)
N(14) 0.083(13) 0.085(13) 0.090(14) 0.008(11) 0.008(11) 0.016(11)
C(1) 0.019(2) 0.019(2) 0.021(2) 0.0014(18) 0.0036(19) 0.0063(18)
C(2) 0.017(2) 0.017(2) 0.017(2) -0.0013(17) -0.0009(18) -0.0005(17)
C(3) 0.021(2) 0.020(2) 0.021(2) 0.0030(19) 0.0032(19) -0.0008(19)
C(4) 0.019(2) 0.018(2) 0.017(2) 0.0058(18) 0.0049(18) 0.0073(17)
C(5) 0.018(2) 0.017(2) 0.017(2) 0.0051(18) 0.0027(18) 0.0037(17)
C(6) 0.017(2) 0.017(2) 0.017(2) -0.0003(17) 0.0021(18) 0.0033(17)
C(11) 0.033(3) 0.029(2) 0.030(3) 0.006(2) 0.003(2) 0.001(2)
C(12) 0.059(5) 0.059(5) 0.061(5) 0.006(4) -0.026(4) -0.007(4)
C(13) 0.129(12) 0.126(12) 0.132(12) 0.080(10) -0.071(10) -0.087(10)
C(21) 0.034(3) 0.032(3) 0.035(3) -0.000(2) 0.007(2) 0.000(2)
C(22) 0.059(5) 0.050(4) 0.064(5) 0.010(3) 0.016(4) 0.024(3)
C(23) 0.057(5) 0.054(5) 0.061(5) 0.004(4) 0.001(4) -0.017(4)
C(31) 0.106(13) 0.19(2) 0.140(17) -0.007(13) 0.027(12) -0.013(15)
C(32) 0.084(8) 0.094(8) 0.084(8) 0.016(6) 0.010(6) 0.014(6)
C(33) 0.121(14) 0.169(18) 0.123(14) 0.027(12) 0.009(11) 0.003(12)
C(34) 0.16(2) 0.16(2) 0.18(2) -0.014(16) -0.013(17) 0.028(17)
C(35) 0.158(19) 0.19(2) 0.120(15) 0.039(16) 0.006(13) 0.016(14)
C(36) 0.125(14) 0.133(15) 0.137(15) 0.003(11) 0.017(11) -0.002(11)
C(37) 0.067(12) 0.071(13) 0.073(13) 0.001(10) 0.004(10) 0.015(10)
C(38) 0.10(2) 0.10(2) 0.12(2) 0.008(16) 0.008(18) 0.018(17)
C(39) 0.11(2) 0.081(16) 0.074(15) -0.020(14) -0.002(13) -0.001(12)
C(40) 0.073(14) 0.078(14) 0.066(13) 0.000(11) 0.005(11) 0.012(10)
C(41) 0.12(2) 0.093(19) 0.094(19) -0.001(17) 0.006(17) 0.001(15)
C(42) 0.13(3) 0.12(2) 0.13(2) 0.01(2) 0.02(2) 0.03(2)
C(101) 0.023(2) 0.022(2) 0.025(2) 0.002(2) 0.004(2) 0.008(2)
C(102) 0.034(3) 0.030(2) 0.032(3) 0.006(2) 0.003(2) 0.012(2)
C(103) 0.041(3) 0.040(3) 0.043(3) 0.007(2) 0.001(2) 0.027(3)
C(104) 0.040(3) 0.038(3) 0.049(3) 0.009(2) 0.006(3) 0.027(3)
C(105) 0.052(4) 0.043(3) 0.056(4) 0.019(3) 0.024(3) 0.018(3)
C(106) 0.043(3) 0.033(3) 0.039(3) 0.012(2) 0.017(2) 0.010(2)
C(107) 0.021(2) 0.019(2) 0.022(2) -0.0001(19) 0.003(2) 0.0009(19)
C(108) 0.026(2) 0.026(2) 0.027(2) 0.004(2) 0.001(2) 0.004(2)
C(109) 0.031(3) 0.032(3) 0.033(3) 0.005(2) -0.005(2) 0.003(2)
C(110) 0.029(3) 0.033(3) 0.037(3) 0.004(2) 0.004(2) 0.003(2)
C(111) 0.032(3) 0.034(3) 0.037(3) -0.002(2) 0.013(2) 0.007(2)
C(112) 0.026(2) 0.026(2) 0.029(2) 0.000(2) 0.005(2) 0.008(2)
C(113) 0.020(2) 0.020(2) 0.023(2) 0.0024(19) 0.002(2) 0.0019(19)
C(114) 0.028(3) 0.029(2) 0.033(3) 0.004(2) -0.004(2) 0.009(2)
C(115) 0.040(4) 0.043(3) 0.050(4) 0.008(3) -0.012(3) 0.013(3)
C(116) 0.036(3) 0.041(3) 0.052(4) 0.005(3) 0.001(3) -0.004(3)
C(117) 0.035(3) 0.041(3) 0.045(3) 0.003(2) 0.012(3) -0.007(2)
C(118) 0.029(3) 0.031(2) 0.032(3) 0.004(2) 0.011(2) 0.001(2)
C(119) 0.022(2) 0.023(2) 0.025(2) 0.003(2) 0.003(2) -0.005(2)
C(120) 0.033(3) 0.035(3) 0.034(3) 0.018(2) -0.006(2) -0.006(2)
C(121) 0.047(4) 0.051(4) 0.049(4) 0.025(3) -0.013(3) -0.014(3)
C(122) 0.044(4) 0.054(4) 0.064(5) 0.016(3) -0.008(4) -0.022(4)
C(123) 0.043(4) 0.046(4) 0.057(4) 0.001(3) 0.021(3) -0.009(3)
C(124) 0.033(3) 0.035(3) 0.041(3) 0.006(2) 0.019(2) 0.003(2)
C(125) 0.022(2) 0.021(2) 0.021(2) 0.0021(19) 0.004(2) -0.0029(19)
C(126) 0.025(2) 0.025(2) 0.025(2) 0.003(2) 0.003(2) 0.001(2)
C(127) 0.029(3) 0.029(2) 0.031(3) 0.005(2) -0.000(2) -0.002(2)
C(128) 0.029(3) 0.033(3) 0.033(3) 0.004(2) 0.000(2) -0.009(2)
C(129) 0.034(3) 0.036(3) 0.034(3) 0.007(2) 0.013(2) -0.002(2)
C(130) 0.029(3) 0.029(2) 0.028(2) 0.008(2) 0.010(2) 0.003(2)
C(131) 0.023(2) 0.026(2) 0.024(2) 0.001(2) 0.001(2) -0.004(2)
C(132) 0.037(3) 0.036(3) 0.039(3) 0.003(2) -0.009(2) -0.010(2)
C(133) 0.043(4) 0.047(4) 0.044(4) 0.003(3) -0.005(3) -0.018(3)
C(134) 0.045(4) 0.053(4) 0.042(4) 0.004(3) -0.009(3) -0.009(3)
C(135) 0.059(5) 0.058(5) 0.053(4) 0.014(4) -0.022(4) 0.004(3)
C(136) 0.051(4) 0.044(4) 0.044(4) 0.014(3) -0.013(3) -0.006(3)
C(201) 0.020(2) 0.019(2) 0.018(2) 0.0046(18) 0.0021(19) 0.0007(18)
C(202) 0.024(2) 0.023(2) 0.024(2) 0.009(2) 0.003(2) 0.006(2)
C(203) 0.030(3) 0.028(2) 0.027(2) 0.006(2) 0.004(2) 0.007(2)
C(204) 0.033(3) 0.031(2) 0.030(2) 0.007(2) 0.013(2) 0.006(2)
C(205) 0.032(3) 0.035(3) 0.033(3) 0.020(2) 0.013(2) 0.007(2)
C(206) 0.027(2) 0.026(2) 0.025(2) 0.012(2) 0.004(2) 0.005(2)
C(207) 0.021(2) 0.020(2) 0.022(2) 0.0055(19) 0.0052(19) 0.0078(19)
C(208) 0.027(2) 0.026(2) 0.026(2) 0.009(2) 0.004(2) 0.009(2)
C(209) 0.040(3) 0.037(3) 0.039(3) 0.017(2) 0.007(2) 0.021(2)
C(210) 0.041(3) 0.038(3) 0.046(3) 0.014(2) 0.011(2) 0.028(3)
C(211) 0.043(4) 0.036(3) 0.046(3) 0.008(2) 0.001(3) 0.010(2)
C(212) 0.035(3) 0.029(3) 0.036(3) 0.007(2) -0.003(2) 0.008(2)
C(213) 0.020(2) 0.017(2) 0.018(2) 0.0042(18) 0.0029(19) 0.0003(18)
C(214) 0.023(2) 0.021(2) 0.022(2) 0.0086(19) 0.008(2) 0.0069(19)
C(215) 0.030(2) 0.027(2) 0.027(2) 0.009(2) 0.009(2) 0.010(2)
C(216) 0.031(3) 0.029(2) 0.029(2) 0.007(2) 0.013(2) 0.010(2)
C(217) 0.029(3) 0.030(2) 0.029(2) 0.012(2) 0.015(2) 0.012(2)
C(218) 0.022(2) 0.023(2) 0.022(2) 0.007(2) 0.005(2) 0.008(2)
C(219) 0.019(2) 0.018(2) 0.020(2) -0.0004(18) 0.0032(19) 0.0040(18)
C(220) 0.026(2) 0.025(2) 0.025(2) 0.006(2) 0.005(2) 0.008(2)
C(221) 0.033(3) 0.030(2) 0.030(2) 0.001(2) 0.003(2) 0.011(2)
C(222) 0.037(3) 0.036(3) 0.036(3) -0.002(2) 0.019(2) 0.013(2)
C(223) 0.030(3) 0.034(3) 0.034(3) 0.003(2) 0.012(2) 0.009(2)
C(224) 0.022(2) 0.025(2) 0.024(2) 0.003(2) 0.005(2) 0.006(2)
C(225) 0.023(2) 0.021(2) 0.025(2) 0.003(2) 0.004(2) 0.002(2)
C(226) 0.028(3) 0.030(2) 0.033(3) 0.000(2) 0.001(2) 0.010(2)
C(227) 0.038(3) 0.038(3) 0.040(3) -0.001(2) -0.001(2) 0.022(2)
C(228) 0.038(3) 0.039(3) 0.042(3) -0.005(2) 0.009(2) 0.021(2)
C(229) 0.032(3) 0.038(3) 0.040(3) -0.004(2) 0.004(2) 0.017(2)
C(230) 0.028(3) 0.031(2) 0.032(3) 0.004(2) 0.006(2) 0.012(2)
C(231) 0.025(2) 0.031(2) 0.026(2) -0.001(2) 0.001(2) -0.004(2)
C(232) 0.043(4) 0.050(4) 0.046(4) 0.002(3) -0.004(3) -0.021(3)
C(233) 0.060(6) 0.079(7) 0.063(6) -0.004(5) -0.005(4) -0.037(5)
C(234) 0.065(6) 0.098(8) 0.060(6) -0.006(6) -0.007(5) -0.015(5)
C(235) 0.052(4) 0.071(5) 0.055(5) -0.002(4) -0.008(3) 0.029(4)
C(236) 0.039(3) 0.044(3) 0.038(3) 0.003(2) -0.003(2) 0.011(2)

loop_
_atom_type_symbol
_atom_type_description
_atom_type_scat_dispersion_real
_atom_type_scat_dispersion_imag
_atom_type_scat_source
C C 0.003 0.002
;
International Tables for Crystallography
(1992, Vol. C, Tables 4.2.6.8 and 6.1.1.4)
;
H H 0.000 0.000
;
International Tables for Crystallography
(1992, Vol. C, Table 6.1.1.4)
;
Cl Cl 0.148 0.159
;
International Tables for Crystallography
(1992, Vol. C, Tables 4.2.6.8 and 6.1.1.4)
;
Cu Cu 0.320 1.265
;
International Tables for Crystallography
(1992, Vol. C, Tables 4.2.6.8 and 6.1.1.4)
;
N N 0.006 0.003
;
International Tables for Crystallography
(1992, Vol. C, Tables 4.2.6.8 and 6.1.1.4)
;
O O 0.011 0.006
;
International Tables for Crystallography
(1992, Vol. C, Tables 4.2.6.8 and 6.1.1.4)
;
P P 0.102 0.094
;
International Tables for Crystallography
(1992, Vol. C, Tables 4.2.6.8 and 6.1.1.4)
;

loop_
_geom_angle_atom_site_label_1
_geom_angle_atom_site_label_2
_geom_angle_atom_site_label_3
_geom_angle
_geom_angle_publ_flag
_geom_angle_site_symmetry_1
_geom_angle_site_symmetry_2
_geom_angle_site_symmetry_3
Cl(1) Cu(1) P(1) 113.04(5) yes . . .
Cl(1) Cu(1) P(5) 115.24(5) yes . . .
Cl(1) Cu(1) O(1) 101.46(15) yes . . .
P(1) Cu(1) P(5) 118.42(5) yes . . .
P(1) Cu(1) O(1) 108.45(15) yes . . .
P(5) Cu(1) O(1) 97.04(15) yes . . .
Cl(1) Cu(2) Cl(2) 101.90(4) yes . . .
Cl(1) Cu(2) P(2) 104.95(4) yes . . .
Cl(1) Cu(2) P(6) 111.88(4) yes . . .
Cl(2) Cu(2) P(2) 107.92(5) yes . . .
Cl(2) Cu(2) P(6) 108.29(5) yes . . .
P(2) Cu(2) P(6) 120.31(5) yes . . .
Cl(2) Cu(3) Cl(3) 101.04(4) yes . . .
Cl(2) Cu(3) P(3) 108.89(4) yes . . .
Cl(2) Cu(3) P(7) 107.53(4) yes . . .
Cl(3) Cu(3) P(3) 107.37(5) yes . . .
Cl(3) Cu(3) P(7) 109.32(4) yes . . .
P(3) Cu(3) P(7) 120.90(5) yes . . .
Cl(3) Cu(4) P(4) 116.13(5) yes . . .
Cl(3) Cu(4) P(8) 114.95(5) yes . . .
Cl(3) Cu(4) O(2) 102.11(14) yes . . .
P(4) Cu(4) P(8) 116.19(6) yes . . .
P(4) Cu(4) O(2) 101.61(14) yes . . .
P(8) Cu(4) O(2) 102.46(14) yes . . .
Cl(11) Cu(5) Cl(12) 178.86(12) yes . . .
Cu(1) Cl(1) Cu(2) 83.12(4) yes . . .
Cu(2) Cl(2) Cu(3) 89.07(5) yes . . .
Cu(3) Cl(3) Cu(4) 81.85(4) yes . . .
Cu(1) P(1) C(1) 110.87(18) yes . . .
Cu(1) P(1) C(101) 114.57(19) yes . . .
Cu(1) P(1) C(107) 119.39(18) yes . . .
C(1) P(1) C(101) 103.4(2) yes . . .
C(1) P(1) C(107) 103.6(2) yes . . .
C(101) P(1) C(107) 103.3(2) yes . . .
Cu(2) P(2) C(1) 116.81(18) yes . . .
Cu(2) P(2) C(2) 116.11(17) yes . . .
Cu(2) P(2) C(113) 117.5(2) yes . . .
C(1) P(2) C(2) 98.8(2) yes . . .
C(1) P(2) C(113) 102.6(2) yes . . .
C(2) P(2) C(113) 102.3(2) yes . . .
Cu(3) P(3) C(2) 116.26(17) yes . . .
Cu(3) P(3) C(3) 117.61(18) yes . . .
Cu(3) P(3) C(119) 114.4(2) yes . . .
C(2) P(3) C(3) 98.3(2) yes . . .
C(2) P(3) C(119) 103.8(2) yes . . .
C(3) P(3) C(119) 104.2(2) yes . . .
Cu(4) P(4) C(3) 111.91(18) yes . . .
Cu(4) P(4) C(125) 119.8(2) yes . . .
Cu(4) P(4) C(131) 113.47(19) yes . . .
C(3) P(4) C(125) 102.9(2) yes . . .
C(3) P(4) C(131) 104.8(2) yes . . .
C(125) P(4) C(131) 102.3(2) yes . . .
Cu(1) P(5) C(4) 112.86(18) yes . . .
Cu(1) P(5) C(201) 116.25(18) yes . . .
Cu(1) P(5) C(207) 116.24(17) yes . . .
C(4) P(5) C(201) 104.7(2) yes . . .
C(4) P(5) C(207) 103.3(2) yes . . .
C(201) P(5) C(207) 101.9(2) yes . . .
Cu(2) P(6) C(4) 114.46(16) yes . . .
Cu(2) P(6) C(5) 114.31(17) yes . . .
Cu(2) P(6) C(213) 119.74(18) yes . . .
C(4) P(6) C(5) 100.3(2) yes . . .
C(4) P(6) C(213) 104.2(2) yes . . .
C(5) P(6) C(213) 101.2(2) yes . . .
Cu(3) P(7) C(5) 114.84(16) yes . . .
Cu(3) P(7) C(6) 115.81(17) yes . . .
Cu(3) P(7) C(219) 116.95(19) yes . . .
C(5) P(7) C(6) 98.6(2) yes . . .
C(5) P(7) C(219) 105.6(2) yes . . .
C(6) P(7) C(219) 102.7(2) yes . . .
Cu(4) P(8) C(6) 113.84(16) yes . . .
Cu(4) P(8) C(225) 116.4(2) yes . . .
Cu(4) P(8) C(231) 115.0(2) yes . . .
C(6) P(8) C(225) 105.0(2) yes . . .
C(6) P(8) C(231) 102.9(2) yes . . .
C(225) P(8) C(231) 102.1(2) yes . . .
Cu(1) O(1) C(11) 129.5(4) yes . . .
Cu(4) O(2) C(21) 124.5(3) yes . . .
C(11) N(1) C(12) 123.1(7) yes . . .
C(11) N(1) C(13) 120.2(7) yes . . .
C(12) N(1) C(13) 116.6(8) yes . . .
C(21) N(2) C(22) 120.9(5) yes . . .
C(21) N(2) C(23) 121.5(7) yes . . .
C(22) N(2) C(23) 117.6(6) yes . . .
C(31) N(11) C(32) 142.4(9) yes . . .
C(31) N(11) C(33) 108.9(13) yes . . .
C(32) N(11) C(33) 108.6(11) yes . . .
C(34) N(12) C(35) 116.3(16) yes . . .
C(34) N(12) C(36) 125.7(16) yes . . .
C(35) N(12) C(36) 117.5(16) yes . . .
C(37) N(13) C(38) 116.3(17) yes . . .
C(37) N(13) C(39) 115.4(19) yes . . .
C(38) N(13) C(39) 126.5(18) yes . . .
C(40) N(14) C(41) 114(2) yes . . .
C(40) N(14) C(42) 120(2) yes . . .
C(41) N(14) C(42) 126(2) yes . . .
P(1) C(1) P(2) 113.0(2) yes . . .
P(2) C(2) P(3) 114.2(2) yes . . .
P(3) C(3) P(4) 111.9(3) yes . . .
P(5) C(4) P(6) 111.8(2) yes . . .
P(6) C(5) P(7) 114.6(2) yes . . .
P(7) C(6) P(8) 113.2(2) yes . . .
O(1) C(11) N(1) 123.7(6) yes . . .
O(2) C(21) N(2) 124.4(6) yes . . .
O(11) C(31) N(11) 101.9(12) yes . . .
O(12) C(34) N(12) 114(2) yes . . .
O(13) C(37) N(13) 124.1(19) yes . . .
O(14) C(40) N(14) 124(2) yes . . .
P(1) C(101) C(102) 124.6(4) yes . . .
P(1) C(101) C(106) 117.2(4) yes . . .
C(102) C(101) C(106) 118.2(6) yes . . .
C(101) C(102) C(103) 120.4(5) yes . . .
C(102) C(103) C(104) 120.5(7) yes . . .
C(103) C(104) C(105) 119.9(7) yes . . .
C(104) C(105) C(106) 119.9(7) yes . . .
C(101) C(106) C(105) 121.1(6) yes . . .
P(1) C(107) C(108) 118.7(4) yes . . .
P(1) C(107) C(112) 122.7(4) yes . . .
C(108) C(107) C(112) 118.6(5) yes . . .
C(107) C(108) C(109) 120.1(5) yes . . .
C(108) C(109) C(110) 121.1(6) yes . . .
C(109) C(110) C(111) 119.3(6) yes . . .
C(110) C(111) C(112) 120.0(6) yes . . .
C(107) C(112) C(111) 120.9(6) yes . . .
P(2) C(113) C(114) 119.1(4) yes . . .
P(2) C(113) C(118) 121.3(4) yes . . .
C(114) C(113) C(118) 119.6(5) yes . . .
C(113) C(114) C(115) 119.9(6) yes . . .
C(114) C(115) C(116) 120.1(7) yes . . .
C(115) C(116) C(117) 120.0(7) yes . . .
C(116) C(117) C(118) 120.4(7) yes . . .
C(113) C(118) C(117) 119.9(6) yes . . .
P(3) C(119) C(120) 117.8(4) yes . . .
P(3) C(119) C(124) 122.9(5) yes . . .
C(120) C(119) C(124) 119.3(6) yes . . .
C(119) C(120) C(121) 119.5(6) yes . . .
C(120) C(121) C(122) 120.2(8) yes . . .
C(121) C(122) C(123) 121.3(8) yes . . .
C(122) C(123) C(124) 119.8(8) yes . . .
C(119) C(124) C(123) 119.9(7) yes . . .
P(4) C(125) C(126) 118.9(4) yes . . .
P(4) C(125) C(130) 121.8(4) yes . . .
C(126) C(125) C(130) 119.3(5) yes . . .
C(125) C(126) C(127) 119.9(5) yes . . .
C(126) C(127) C(128) 120.9(6) yes . . .
C(127) C(128) C(129) 119.2(6) yes . . .
C(128) C(129) C(130) 120.2(6) yes . . .
C(125) C(130) C(129) 120.4(6) yes . . .
P(4) C(131) C(132) 117.2(5) yes . . .
P(4) C(131) C(136) 124.6(4) yes . . .
C(132) C(131) C(136) 117.9(5) yes . . .
C(131) C(132) C(133) 121.2(7) yes . . .
C(132) C(133) C(134) 120.2(7) yes . . .
C(133) C(134) C(135) 120.4(7) yes . . .
C(134) C(135) C(136) 119.9(9) yes . . .
C(131) C(136) C(135) 120.3(7) yes . . .
P(5) C(201) C(202) 118.0(4) yes . . .
P(5) C(201) C(206) 122.9(4) yes . . .
C(202) C(201) C(206) 119.1(5) yes . . .
C(201) C(202) C(203) 119.9(5) yes . . .
C(202) C(203) C(204) 120.6(6) yes . . .
C(203) C(204) C(205) 120.2(6) yes . . .
C(204) C(205) C(206) 119.6(6) yes . . .
C(201) C(206) C(205) 120.6(5) yes . . .
P(5) C(207) C(208) 124.8(3) yes . . .
P(5) C(207) C(212) 116.1(4) yes . . .
C(208) C(207) C(212) 119.1(5) yes . . .
C(207) C(208) C(209) 120.8(4) yes . . .
C(208) C(209) C(210) 120.1(6) yes . . .
C(209) C(210) C(211) 119.9(7) yes . . .
C(210) C(211) C(212) 120.3(6) yes . . .
C(207) C(212) C(211) 119.7(6) yes . . .
P(6) C(213) C(214) 117.6(4) yes . . .
P(6) C(213) C(218) 122.8(4) yes . . .
C(214) C(213) C(218) 119.5(5) yes . . .
C(213) C(214) C(215) 119.8(5) yes . . .
C(214) C(215) C(216) 120.2(6) yes . . .
C(215) C(216) C(217) 120.2(6) yes . . .
C(216) C(217) C(218) 119.9(5) yes . . .
C(213) C(218) C(217) 120.3(5) yes . . .
P(7) C(219) C(220) 118.4(4) yes . . .
P(7) C(219) C(224) 122.3(4) yes . . .
C(220) C(219) C(224) 119.3(5) yes . . .
C(219) C(220) C(221) 119.9(5) yes . . .
C(220) C(221) C(222) 120.2(6) yes . . .
C(221) C(222) C(223) 120.3(6) yes . . .
C(222) C(223) C(224) 120.1(6) yes . . .
C(219) C(224) C(223) 120.1(5) yes . . .
P(8) C(225) C(226) 118.7(4) yes . . .
P(8) C(225) C(230) 122.4(4) yes . . .
C(226) C(225) C(230) 118.9(5) yes . . .
C(225) C(226) C(227) 120.4(6) yes . . .
C(226) C(227) C(228) 120.4(7) yes . . .
C(227) C(228) C(229) 119.6(7) yes . . .
C(228) C(229) C(230) 120.6(6) yes . . .
C(225) C(230) C(229) 120.0(6) yes . . .
P(8) C(231) C(232) 116.1(5) yes . . .
P(8) C(231) C(236) 125.0(4) yes . . .
C(232) C(231) C(236) 118.9(6) yes . . .
C(231) C(232) C(233) 120.5(9) yes . . .
C(232) C(233) C(234) 121.3(9) yes . . .
C(233) C(234) C(235) 119.3(9) yes . . .
C(234) C(235) C(236) 119.9(10) yes . . .
C(231) C(236) C(235) 119.9(7) yes . . .
P(1) C(1) H(1) 108.5 no . . .
P(1) C(1) H(2) 108.5 no . . .
P(2) C(1) H(1) 108.7 no . . .
P(2) C(1) H(2) 108.6 no . . .
H(1) C(1) H(2) 109.6 no . . .
P(2) C(2) H(3) 108.1 no . . .
P(2) C(2) H(4) 108.2 no . . .
P(3) C(2) H(3) 108.2 no . . .
P(3) C(2) H(4) 108.3 no . . .
H(3) C(2) H(4) 109.8 no . . .
P(3) C(3) H(5) 108.4 no . . .
P(3) C(3) H(6) 109.1 no . . .
P(4) C(3) H(5) 108.9 no . . .
P(4) C(3) H(6) 109.6 no . . .
H(5) C(3) H(6) 108.9 no . . .
P(5) C(4) H(7) 108.9 no . . .
P(5) C(4) H(8) 108.5 no . . .
P(6) C(4) H(7) 109.5 no . . .
P(6) C(4) H(8) 109.1 no . . .
H(7) C(4) H(8) 109.0 no . . .
P(6) C(5) H(9) 108.1 no . . .
P(6) C(5) H(10) 108.2 no . . .
P(7) C(5) H(9) 108.5 no . . .
P(7) C(5) H(10) 108.6 no . . .
H(9) C(5) H(10) 108.7 no . . .
P(7) C(6) H(11) 108.7 no . . .
P(7) C(6) H(12) 108.5 no . . .
P(8) C(6) H(11) 108.7 no . . .
P(8) C(6) H(12) 108.4 no . . .
H(11) C(6) H(12) 109.3 no . . .
O(1) C(11) H(25) 118.3 no . . .
N(1) C(11) H(25) 118.0 no . . .
N(1) C(12) H(13) 109.2 no . . .
N(1) C(12) H(14) 110.5 no . . .
N(1) C(12) H(15) 110.5 no . . .
H(13) C(12) H(14) 108.5 no . . .
H(13) C(12) H(15) 108.8 no . . .
H(14) C(12) H(15) 109.3 no . . .
N(1) C(13) H(16) 109.0 no . . .
N(1) C(13) H(17) 110.6 no . . .
N(1) C(13) H(18) 111.3 no . . .
H(16) C(13) H(17) 108.1 no . . .
H(16) C(13) H(18) 108.0 no . . .
H(17) C(13) H(18) 109.8 no . . .
O(2) C(21) H(26) 118.5 no . . .
N(2) C(21) H(26) 117.2 no . . .
N(2) C(22) H(19) 109.7 no . . .
N(2) C(22) H(20) 109.3 no . . .
N(2) C(22) H(21) 110.1 no . . .
H(19) C(22) H(20) 108.9 no . . .
H(19) C(22) H(21) 109.6 no . . .
H(20) C(22) H(21) 109.2 no . . .
N(2) C(23) H(22) 109.9 no . . .
N(2) C(23) H(23) 111.0 no . . .
N(2) C(23) H(24) 111.3 no . . .
H(22) C(23) H(23) 107.6 no . . .
H(22) C(23) H(24) 107.6 no . . .
H(23) C(23) H(24) 109.4 no . . .
O(11) C(31) H(111) 147.7 no . . .
N(11) C(31) H(111) 110.2 no . . .
N(11) C(32) H(87) 111.8 no . . .
N(11) C(32) H(88) 112.4 no . . .
N(11) C(32) H(89) 108.4 no . . .
H(87) C(32) H(88) 110.9 no . . .
H(87) C(32) H(89) 106.3 no . . .
H(88) C(32) H(89) 106.8 no . . .
N(11) C(33) H(90) 112.1 no . . .
N(11) C(33) H(91) 112.8 no . . .
N(11) C(33) H(92) 108.9 no . . .
H(90) C(33) H(91) 111.1 no . . .
H(90) C(33) H(92) 105.2 no . . .
H(91) C(33) H(92) 106.3 no . . .
O(12) C(34) H(112) 120.2 no . . .
N(12) C(34) H(112) 125.7 no . . .
N(12) C(35) H(93) 115.7 no . . .
N(12) C(35) H(94) 104.9 no . . .
N(12) C(35) H(95) 109.9 no . . .
H(93) C(35) H(94) 108.9 no . . .
H(93) C(35) H(95) 113.5 no . . .
H(94) C(35) H(95) 102.8 no . . .
N(12) C(36) H(96) 111.0 no . . .
N(12) C(36) H(97) 110.3 no . . .
N(12) C(36) H(98) 111.7 no . . .
H(96) C(36) H(97) 107.8 no . . .
H(96) C(36) H(98) 109.1 no . . .
H(97) C(36) H(98) 106.8 no . . .
O(13) C(37) H(113) 121.8 no . . .
N(13) C(37) H(113) 111.9 no . . .
N(13) C(38) H(99) 106.0 no . . .
N(13) C(38) H(100) 103.4 no . . .
N(13) C(38) H(101) 126.4 no . . .
H(99) C(38) H(100) 90.0 no . . .
H(99) C(38) H(101) 115.4 no . . .
H(100) C(38) H(101) 108.8 no . . .
N(13) C(39) H(102) 104.2 no . . .
N(13) C(39) H(103) 100.0 no . . .
N(13) C(39) H(104) 116.1 no . . .
H(102) C(39) H(103) 98.0 no . . .
H(102) C(39) H(104) 122.2 no . . .
H(103) C(39) H(104) 112.7 no . . .
O(14) C(40) H(114) 124.1 no . . .
N(14) C(40) H(114) 112.3 no . . .
N(14) C(41) H(105) 109.3 no . . .
N(14) C(41) H(106) 124.2 no . . .
N(14) C(41) H(107) 120.9 no . . .
H(105) C(41) H(106) 91.2 no . . .
H(105) C(41) H(107) 93.9 no . . .
H(106) C(41) H(107) 108.1 no . . .
N(14) C(42) H(108) 115.3 no . . .
N(14) C(42) H(109) 114.7 no . . .
N(14) C(42) H(110) 112.3 no . . .
H(108) C(42) H(109) 101.9 no . . .
H(108) C(42) H(110) 109.8 no . . .
H(109) C(42) H(110) 101.6 no . . .
C(101) C(102) H(27) 119.9 no . . .
C(103) C(102) H(27) 119.7 no . . .
C(102) C(103) H(28) 119.0 no . . .
C(104) C(103) H(28) 120.5 no . . .
C(103) C(104) H(29) 119.5 no . . .
C(105) C(104) H(29) 120.6 no . . .
C(104) C(105) H(30) 120.2 no . . .
C(106) C(105) H(30) 119.9 no . . .
C(101) C(106) H(31) 119.1 no . . .
C(105) C(106) H(31) 119.8 no . . .
C(107) C(108) H(32) 120.1 no . . .
C(109) C(108) H(32) 119.9 no . . .
C(108) C(109) H(33) 119.4 no . . .
C(110) C(109) H(33) 119.5 no . . .
C(109) C(110) H(34) 120.6 no . . .
C(111) C(110) H(34) 120.1 no . . .
C(110) C(111) H(35) 119.9 no . . .
C(112) C(111) H(35) 120.1 no . . .
C(107) C(112) H(36) 119.4 no . . .
C(111) C(112) H(36) 119.7 no . . .
C(113) C(114) H(37) 120.4 no . . .
C(115) C(114) H(37) 119.6 no . . .
C(114) C(115) H(38) 119.9 no . . .
C(116) C(115) H(38) 120.0 no . . .
C(115) C(116) H(39) 120.2 no . . .
C(117) C(116) H(39) 119.7 no . . .
C(116) C(117) H(40) 119.5 no . . .
C(118) C(117) H(40) 120.0 no . . .
C(113) C(118) H(41) 120.1 no . . .
C(117) C(118) H(41) 120.0 no . . .
C(119) C(120) H(42) 119.9 no . . .
C(121) C(120) H(42) 120.6 no . . .
C(120) C(121) H(43) 119.4 no . . .
C(122) C(121) H(43) 120.4 no . . .
C(121) C(122) H(44) 119.7 no . . .
C(123) C(122) H(44) 119.0 no . . .
C(122) C(123) H(45) 119.4 no . . .
C(124) C(123) H(45) 120.8 no . . .
C(119) C(124) H(46) 119.5 no . . .
C(123) C(124) H(46) 120.6 no . . .
C(125) C(126) H(47) 119.5 no . . .
C(127) C(126) H(47) 120.6 no . . .
C(126) C(127) H(48) 119.5 no . . .
C(128) C(127) H(48) 119.6 no . . .
C(127) C(128) H(49) 120.3 no . . .
C(129) C(128) H(49) 120.4 no . . .
C(128) C(129) H(50) 118.8 no . . .
C(130) C(129) H(50) 121.0 no . . .
C(125) C(130) H(51) 119.9 no . . .
C(129) C(130) H(51) 119.7 no . . .
C(131) C(132) H(52) 118.6 no . . .
C(133) C(132) H(52) 120.2 no . . .
C(132) C(133) H(53) 120.2 no . . .
C(134) C(133) H(53) 119.6 no . . .
C(133) C(134) H(54) 120.3 no . . .
C(135) C(134) H(54) 119.3 no . . .
C(134) C(135) H(55) 120.8 no . . .
C(136) C(135) H(55) 119.3 no . . .
C(131) C(136) H(56) 119.3 no . . .
C(135) C(136) H(56) 120.4 no . . .
C(201) C(202) H(57) 120.0 no . . .
C(203) C(202) H(57) 120.0 no . . .
C(202) C(203) H(58) 119.5 no . . .
C(204) C(203) H(58) 120.0 no . . .
C(203) C(204) H(59) 119.8 no . . .
C(205) C(204) H(59) 120.0 no . . .
C(204) C(205) H(60) 119.7 no . . .
C(206) C(205) H(60) 120.8 no . . .
C(201) C(206) H(61) 120.0 no . . .
C(205) C(206) H(61) 119.5 no . . .
C(207) C(208) H(62) 119.1 no . . .
C(209) C(208) H(62) 120.2 no . . .
C(208) C(209) H(63) 119.3 no . . .
C(210) C(209) H(63) 120.6 no . . .
C(209) C(210) H(64) 120.3 no . . .
C(211) C(210) H(64) 119.7 no . . .
C(210) C(211) H(65) 120.2 no . . .
C(212) C(211) H(65) 119.5 no . . .
C(207) C(212) H(66) 119.7 no . . .
C(211) C(212) H(66) 120.6 no . . .
C(213) C(214) H(67) 119.6 no . . .
C(215) C(214) H(67) 120.6 no . . .
C(214) C(215) H(68) 119.8 no . . .
C(216) C(215) H(68) 120.1 no . . .
C(215) C(216) H(69) 119.6 no . . .
C(217) C(216) H(69) 120.2 no . . .
C(216) C(217) H(70) 120.1 no . . .
C(218) C(217) H(70) 120.0 no . . .
C(213) C(218) H(71) 119.4 no . . .
C(217) C(218) H(71) 120.3 no . . .
C(219) C(220) H(72) 119.6 no . . .
C(221) C(220) H(72) 120.4 no . . .
C(220) C(221) H(73) 119.6 no . . .
C(222) C(221) H(73) 120.2 no . . .
C(221) C(222) H(74) 120.3 no . . .
C(223) C(222) H(74) 119.4 no . . .
C(222) C(223) H(75) 120.4 no . . .
C(224) C(223) H(75) 119.4 no . . .
C(219) C(224) H(76) 120.0 no . . .
C(223) C(224) H(76) 119.9 no . . .
C(225) C(226) H(77) 119.9 no . . .
C(227) C(226) H(77) 119.7 no . . .
C(226) C(227) H(78) 118.5 no . . .
C(228) C(227) H(78) 121.0 no . . .
C(227) C(228) H(79) 120.2 no . . .
C(229) C(228) H(79) 120.2 no . . .
C(228) C(229) H(80) 120.0 no . . .
C(230) C(229) H(80) 119.4 no . . .
C(225) C(230) H(81) 119.6 no . . .
C(229) C(230) H(81) 120.4 no . . .
C(231) C(232) H(82) 119.2 no . . .
C(233) C(232) H(82) 120.3 no . . .
C(232) C(233) H(83) 119.1 no . . .
C(234) C(233) H(83) 119.6 no . . .
C(233) C(234) H(84) 122.1 no . . .
C(235) C(234) H(84) 118.5 no . . .
C(234) C(235) H(85) 120.4 no . . .
C(236) C(235) H(85) 119.7 no . . .
C(231) C(236) H(86) 120.2 no . . .
C(235) C(236) H(86) 119.8 no . . .

loop_
_geom_bond_atom_site_label_1
_geom_bond_atom_site_label_2
_geom_bond_distance
_geom_bond_publ_flag
_geom_bond_site_symmetry_1
_geom_bond_site_symmetry_2
Cu(1) Cl(1) 2.3220(15) yes . .
Cu(1) P(1) 2.2262(15) yes . .
Cu(1) P(5) 2.2477(14) yes . .
Cu(1) O(1) 2.155(4) yes . .
Cu(2) Cl(1) 2.4288(11) yes . .
Cu(2) Cl(2) 2.4020(15) yes . .
Cu(2) P(2) 2.2601(14) yes . .
Cu(2) P(6) 2.2575(14) yes . .
Cu(3) Cl(2) 2.3817(12) yes . .
Cu(3) Cl(3) 2.4569(14) yes . .
Cu(3) P(3) 2.2413(14) yes . .
Cu(3) P(7) 2.2366(15) yes . .
Cu(4) Cl(3) 2.3171(14) yes . .
Cu(4) P(4) 2.2299(16) yes . .
Cu(4) P(8) 2.2338(16) yes . .
Cu(4) O(2) 2.189(4) yes . .
Cu(5) Cl(11) 2.085(2) yes . .
Cu(5) Cl(12) 2.085(3) yes . .
P(1) C(1) 1.843(4) yes . .
P(1) C(101) 1.824(6) yes . .
P(1) C(107) 1.828(5) yes . .
P(2) C(1) 1.845(5) yes . .
P(2) C(2) 1.840(4) yes . .
P(2) C(113) 1.823(5) yes . .
P(3) C(2) 1.848(5) yes . .
P(3) C(3) 1.843(5) yes . .
P(3) C(119) 1.819(6) yes . .
P(4) C(3) 1.835(5) yes . .
P(4) C(125) 1.828(6) yes . .
P(4) C(131) 1.807(5) yes . .
P(5) C(4) 1.851(4) yes . .
P(5) C(201) 1.827(5) yes . .
P(5) C(207) 1.827(6) yes . .
P(6) C(4) 1.849(5) yes . .
P(6) C(5) 1.847(4) yes . .
P(6) C(213) 1.822(5) yes . .
P(7) C(5) 1.850(5) yes . .
P(7) C(6) 1.844(4) yes . .
P(7) C(219) 1.824(5) yes . .
P(8) C(6) 1.841(5) yes . .
P(8) C(225) 1.829(6) yes . .
P(8) C(231) 1.825(6) yes . .
O(1) C(11) 1.231(7) yes . .
O(2) C(21) 1.237(9) yes . .
O(11) C(31) 1.31(2) yes . .
O(12) C(34) 1.35(2) yes . .
O(13) C(37) 1.28(2) yes . .
O(14) C(40) 1.27(3) yes . .
N(1) C(11) 1.319(7) yes . .
N(1) C(12) 1.456(11) yes . .
N(1) C(13) 1.435(19) yes . .
N(2) C(21) 1.324(8) yes . .
N(2) C(22) 1.453(12) yes . .
N(2) C(23) 1.425(10) yes . .
N(11) C(31) 1.55(2) yes . .
N(11) C(32) 1.393(18) yes . .
N(11) C(33) 1.495(19) yes . .
N(12) C(34) 1.36(3) yes . .
N(12) C(35) 1.40(3) yes . .
N(12) C(36) 1.43(2) yes . .
N(13) C(37) 1.42(2) yes . .
N(13) C(38) 1.63(4) yes . .
N(13) C(39) 1.59(3) yes . .
N(14) C(40) 1.29(2) yes . .
N(14) C(41) 1.54(3) yes . .
N(14) C(42) 1.45(4) yes . .
C(101) C(102) 1.387(8) yes . .
C(101) C(106) 1.400(8) yes . .
C(102) C(103) 1.398(10) yes . .
C(103) C(104) 1.373(9) yes . .
C(104) C(105) 1.384(12) yes . .
C(105) C(106) 1.384(11) yes . .
C(107) C(108) 1.387(8) yes . .
C(107) C(112) 1.395(8) yes . .
C(108) C(109) 1.388(9) yes . .
C(109) C(110) 1.376(10) yes . .
C(110) C(111) 1.383(10) yes . .
C(111) C(112) 1.386(9) yes . .
C(113) C(114) 1.385(9) yes . .
C(113) C(118) 1.392(9) yes . .
C(114) C(115) 1.393(10) yes . .
C(115) C(116) 1.383(12) yes . .
C(116) C(117) 1.372(12) yes . .
C(117) C(118) 1.389(10) yes . .
C(119) C(120) 1.413(9) yes . .
C(119) C(124) 1.385(9) yes . .
C(120) C(121) 1.382(11) yes . .
C(121) C(122) 1.368(13) yes . .
C(122) C(123) 1.364(14) yes . .
C(123) C(124) 1.398(11) yes . .
C(125) C(126) 1.391(9) yes . .
C(125) C(130) 1.394(8) yes . .
C(126) C(127) 1.388(9) yes . .
C(127) C(128) 1.382(9) yes . .
C(128) C(129) 1.393(10) yes . .
C(129) C(130) 1.386(9) yes . .
C(131) C(132) 1.399(8) yes . .
C(131) C(136) 1.385(11) yes . .
C(132) C(133) 1.380(10) yes . .
C(133) C(134) 1.367(13) yes . .
C(134) C(135) 1.368(11) yes . .
C(135) C(136) 1.411(11) yes . .
C(201) C(202) 1.396(8) yes . .
C(201) C(206) 1.402(8) yes . .
C(202) C(203) 1.391(8) yes . .
C(203) C(204) 1.376(9) yes . .
C(204) C(205) 1.397(10) yes . .
C(205) C(206) 1.386(9) yes . .
C(207) C(208) 1.370(8) yes . .
C(207) C(212) 1.410(7) yes . .
C(208) C(209) 1.402(10) yes . .
C(209) C(210) 1.375(8) yes . .
C(210) C(211) 1.381(10) yes . .
C(211) C(212) 1.397(11) yes . .
C(213) C(214) 1.393(8) yes . .
C(213) C(218) 1.394(8) yes . .
C(214) C(215) 1.389(8) yes . .
C(215) C(216) 1.383(9) yes . .
C(216) C(217) 1.386(9) yes . .
C(217) C(218) 1.381(8) yes . .
C(219) C(220) 1.391(8) yes . .
C(219) C(224) 1.400(8) yes . .
C(220) C(221) 1.394(9) yes . .
C(221) C(222) 1.379(10) yes . .
C(222) C(223) 1.382(10) yes . .
C(223) C(224) 1.387(9) yes . .
C(225) C(226) 1.384(9) yes . .
C(225) C(230) 1.396(8) yes . .
C(226) C(227) 1.386(10) yes . .
C(227) C(228) 1.376(10) yes . .
C(228) C(229) 1.375(11) yes . .
C(229) C(230) 1.387(10) yes . .
C(231) C(232) 1.395(9) yes . .
C(231) C(236) 1.390(11) yes . .
C(232) C(233) 1.361(13) yes . .
C(233) C(234) 1.373(19) yes . .
C(234) C(235) 1.390(15) yes . .
C(235) C(236) 1.398(11) yes . .
C(1) H(1) 0.949 no . .
C(1) H(2) 0.950 no . .
C(2) H(3) 0.949 no . .
C(2) H(4) 0.946 no . .
C(3) H(5) 0.960 no . .
C(3) H(6) 0.947 no . .
C(4) H(7) 0.949 no . .
C(4) H(8) 0.956 no . .
C(5) H(9) 0.955 no . .
C(5) H(10) 0.954 no . .
C(6) H(11) 0.949 no . .
C(6) H(12) 0.953 no . .
C(11) H(25) 0.954 no . .
C(12) H(13) 0.959 no . .
C(12) H(14) 0.953 no . .
C(12) H(15) 0.950 no . .
C(13) H(16) 0.969 no . .
C(13) H(17) 0.948 no . .
C(13) H(18) 0.949 no . .
C(21) H(26) 0.965 no . .
C(22) H(19) 0.951 no . .
C(22) H(20) 0.956 no . .
C(22) H(21) 0.947 no . .
C(23) H(22) 0.972 no . .
C(23) H(23) 0.951 no . .
C(23) H(24) 0.950 no . .
C(31) H(111) 1.052 no . .
C(32) H(87) 0.945 no . .
C(32) H(88) 0.939 no . .
C(32) H(89) 0.993 no . .
C(33) H(90) 0.948 no . .
C(33) H(91) 0.933 no . .
C(33) H(92) 1.005 no . .
C(34) H(112) 0.987 no . .
C(35) H(93) 0.887 no . .
C(35) H(94) 1.017 no . .
C(35) H(95) 0.967 no . .
C(36) H(96) 0.946 no . .
C(36) H(97) 0.974 no . .
C(36) H(98) 0.959 no . .
C(37) H(113) 1.077 no . .
C(38) H(99) 1.064 no . .
C(38) H(100) 1.129 no . .
C(38) H(101) 0.761 no . .
C(39) H(102) 0.985 no . .
C(39) H(103) 1.070 no . .
C(39) H(104) 0.784 no . .
C(40) H(114) 1.143 no . .
C(41) H(105) 1.179 no . .
C(41) H(106) 0.983 no . .
C(41) H(107) 0.932 no . .
C(42) H(108) 0.946 no . .
C(42) H(109) 1.050 no . .
C(42) H(110) 0.950 no . .
C(102) H(27) 0.956 no . .
C(103) H(28) 0.962 no . .
C(104) H(29) 0.956 no . .
C(105) H(30) 0.958 no . .
C(106) H(31) 0.955 no . .
C(108) H(32) 0.953 no . .
C(109) H(33) 0.960 no . .
C(110) H(34) 0.957 no . .
C(111) H(35) 0.959 no . .
C(112) H(36) 0.950 no . .
C(114) H(37) 0.960 no . .
C(115) H(38) 0.953 no . .
C(116) H(39) 0.949 no . .
C(117) H(40) 0.957 no . .
C(118) H(41) 0.967 no . .
C(120) H(42) 0.955 no . .
C(121) H(43) 0.954 no . .
C(122) H(44) 0.950 no . .
C(123) H(45) 0.954 no . .
C(124) H(46) 0.965 no . .
C(126) H(47) 0.960 no . .
C(127) H(48) 0.963 no . .
C(128) H(49) 0.954 no . .
C(129) H(50) 0.951 no . .
C(130) H(51) 0.959 no . .
C(132) H(52) 0.968 no . .
C(133) H(53) 0.966 no . .
C(134) H(54) 0.958 no . .
C(135) H(55) 0.977 no . .
C(136) H(56) 0.959 no . .
C(202) H(57) 0.964 no . .
C(203) H(58) 0.959 no . .
C(204) H(59) 0.955 no . .
C(205) H(60) 0.956 no . .
C(206) H(61) 0.959 no . .
C(208) H(62) 0.954 no . .
C(209) H(63) 0.963 no . .
C(210) H(64) 0.954 no . .
C(211) H(65) 0.963 no . .
C(212) H(66) 0.966 no . .
C(214) H(67) 0.955 no . .
C(215) H(68) 0.950 no . .
C(216) H(69) 0.962 no . .
C(217) H(70) 0.955 no . .
C(218) H(71) 0.954 no . .
C(220) H(72) 0.953 no . .
C(221) H(73) 0.951 no . .
C(222) H(74) 0.951 no . .
C(223) H(75) 0.952 no . .
C(224) H(76) 0.958 no . .
C(226) H(77) 0.950 no . .
C(227) H(78) 0.958 no . .
C(228) H(79) 0.958 no . .
C(229) H(80) 0.961 no . .
C(230) H(81) 0.967 no . .
C(232) H(82) 0.964 no . .
C(233) H(83) 0.965 no . .
C(234) H(84) 0.968 no . .
C(235) H(85) 0.965 no . .
C(236) H(86) 0.958 no . .
H(108) H(109) 0.488 no . 2_565
